data_7208081
loop_
_publ_author_name
'Wang, Ya-Li'
'Gao, Yuan-Yuan'
'Ma, Yue'
'Wang, Qing-Lun'
'Li, Li-Cun'
'Liao, Dai-Zheng'

_publ_section_title
;
 A family of lanthanide--nitronyl nitroxide complexes: syntheses, crystal
 structures and magnetic properties
;
_journal_issue 14
_journal_name_full CrystEngComm
_journal_page_first 4706
_journal_paper_doi 10.1039/c2ce25116g
_journal_volume 14
_journal_year 2012
_chemical_formula_sum 'C51 H45 F18 N4 O12 Tm'
_chemical_formula_weight 1416.84
_chemical_name_systematic
;
?
;
_space_group_IT_number 2
_symmetry_cell_setting triclinic
_symmetry_space_group_name_Hall '-P 1'
_symmetry_space_group_name_H-M 'P -1'
_atom_sites_solution_hydrogens geom
_atom_sites_solution_primary direct
_atom_sites_solution_secondary difmap
_audit_creation_method SHELXL-97
_cell_angle_alpha 97.37(3)
_cell_angle_beta 93.85(3)
_cell_angle_gamma 108.19(3)
_cell_formula_units_Z 2
_cell_length_a 11.768(2)
_cell_length_b 14.695(3)
_cell_length_c 17.642(3)
_cell_measurement_reflns_used 17424
_cell_measurement_temperature 293(2)
_cell_measurement_theta_max 27.74
_cell_measurement_theta_min 3.03
_cell_volume 2855.8(11)
_computing_cell_refinement 'Bruker XSCANS'
_computing_data_collection 'Bruker XSCANS'
_computing_data_reduction 'Bruker SHELXTL'
_computing_molecular_graphics 'Bruker SHELXTL'
_computing_publication_material 'Bruker SHELXTL'
_computing_structure_refinement 'SHELXL-97 (Sheldrick, 1997)'
_computing_structure_solution 'SHELXS-97 (Sheldrick, 1990)'
_diffrn_ambient_temperature 293(2)
_diffrn_measured_fraction_theta_full 0.992
_diffrn_measured_fraction_theta_max 0.992
_diffrn_measurement_device_type 'Bruker P4'
_diffrn_measurement_method '\w scans'
_diffrn_radiation_monochromator graphite
_diffrn_radiation_source 'fine-focus sealed tube'
_diffrn_radiation_type MoK\a
_diffrn_radiation_wavelength 0.71073
_diffrn_reflns_av_R_equivalents 0.0426
_diffrn_reflns_av_sigmaI/netI 0.0725
_diffrn_reflns_limit_h_max 13
_diffrn_reflns_limit_h_min -10
_diffrn_reflns_limit_k_max 16
_diffrn_reflns_limit_k_min -17
_diffrn_reflns_limit_l_max 20
_diffrn_reflns_limit_l_min -20
_diffrn_reflns_number 16486
_diffrn_reflns_theta_full 25.01
_diffrn_reflns_theta_max 25.01
_diffrn_reflns_theta_min 3.03
_diffrn_standards_decay_% 0
_diffrn_standards_interval_count 0
_diffrn_standards_interval_time 0
_diffrn_standards_number 0
_exptl_absorpt_coefficient_mu 1.674
_exptl_absorpt_correction_T_max 0.791
_exptl_absorpt_correction_T_min 0.747
_exptl_absorpt_correction_type multi-scan
_exptl_absorpt_process_details crystalclear
_exptl_crystal_colour blue
_exptl_crystal_density_diffrn 1.648
_exptl_crystal_density_method 'not measured'
_exptl_crystal_description prism
_exptl_crystal_F_000 1412
_exptl_crystal_size_max 0.18
_exptl_crystal_size_mid 0.16
_exptl_crystal_size_min 0.14
_refine_diff_density_max 0.919
_refine_diff_density_min -0.862
_refine_diff_density_rms 0.094
_refine_ls_extinction_method none
_refine_ls_goodness_of_fit_ref 1.073
_refine_ls_hydrogen_treatment constr
_refine_ls_matrix_type full
_refine_ls_number_parameters 813
_refine_ls_number_reflns 9980
_refine_ls_number_restraints 39
_refine_ls_restrained_S_all 1.077
_refine_ls_R_factor_all 0.0618
_refine_ls_R_factor_gt 0.0488
_refine_ls_shift/su_max 0.000
_refine_ls_shift/su_mean 0.000
_refine_ls_structure_factor_coef Fsqd
_refine_ls_weighting_details 'calc w=1/[\s^2^(Fo^2^)+(0.0479P)^2^+0.0000P] where P=(Fo^2^+2Fc^2^)/3'
_refine_ls_weighting_scheme calc
_refine_ls_wR_factor_gt 0.1030
_refine_ls_wR_factor_ref 0.1086
_reflns_number_gt 8505
_reflns_number_total 9980
_reflns_threshold_expression >2sigma(I)
_cod_data_source_file c2ce25116g.txt
_cod_data_source_block shelxlg
_cod_depositor_comments
;
The following automatic conversions were performed:

'_symmetry_cell_setting' value 'Triclinic' changed to 'triclinic'
according to /home/saulius/struct/CIF-dictionaries/cif_core.dic
dictionary named 'cif_core.dic' version 2.4.1 from 2010-06-29.

Automatic conversion script
Id: cif_fix_values 1891 2012-01-12 08:04:46Z andrius 
;
_cod_original_cell_volume 2855.8(9)
_cod_original_sg_symbol_H-M P-1
_cod_original_formula_sum 'C51 H45 F18 N4 O12 Tm1'
_cod_database_code 7208081

loop_
_symmetry_equiv_pos_as_xyz
'x, y, z'
'-x, -y, -z'

loop_
_atom_site_label
_atom_site_type_symbol
_atom_site_fract_x
_atom_site_fract_y
_atom_site_fract_z
_atom_site_U_iso_or_equiv
_atom_site_adp_type
_atom_site_occupancy
_atom_site_symmetry_multiplicity
_atom_site_calc_flag
_atom_site_refinement_flags
F5 F 0.7184(17) 0.4741(12) 0.4132(10) 0.149(6) Uani 0.602(18) 1 d PU
Tm1 Tm 0.35431(2) 0.242406(16) 0.237775(12) 0.03539(9) Uani 1 1 d .
C1 C 0.6809(5) 0.3420(4) 0.0990(3) 0.0495(14) Uani 1 1 d .
F1 F 0.6763(4) 0.2544(3) 0.0655(2) 0.0812(12) Uani 1 1 d .
F2 F 0.6283(4) 0.3791(3) 0.0489(2) 0.0890(13) Uani 1 1 d .
F3 F 0.7955(3) 0.3936(3) 0.1108(2) 0.0800(12) Uani 1 1 d .
C2 C 0.7242(6) 0.3881(6) 0.3830(4) 0.073(2) Uani 1 1 d DU
F4 F 0.8279(11) 0.4477(12) 0.3787(9) 0.116(5) Uani 0.602(18) 1 d PU
F4' F 0.8373(12) 0.393(2) 0.3761(13) 0.104(6) Uani 0.398(18) 1 d PDU
F5' F 0.6793(18) 0.428(2) 0.4400(8) 0.109(6) Uani 0.398(18) 1 d PDU
F6' F 0.752(2) 0.3123(12) 0.4046(12) 0.119(6) Uani 0.398(18) 1 d PDU
C3 C 0.1621(7) 0.1241(5) -0.0075(4) 0.072(2) Uani 1 1 d .
C4 C -0.0434(6) 0.2327(6) 0.2080(5) 0.077(2) Uani 1 1 d .
C5 C 0.2091(7) 0.2482(5) 0.4739(4) 0.0673(19) Uani 1 1 d .
C6 C 0.0608(7) -0.0414(5) 0.2701(4) 0.073(2) Uani 1 1 d .
C7 C 0.6175(5) 0.3325(4) 0.1726(3) 0.0396(12) Uani 1 1 d .
C8 C 0.6892(5) 0.3632(4) 0.2422(3) 0.0504(14) Uani 1 1 d .
H8 H 0.7721 0.3913 0.2435 0.060 Uiso 1 1 calc R
C9 C 0.6379(5) 0.3522(4) 0.3098(3) 0.0462(14) Uani 1 1 d .
C10 C 0.1502(5) 0.0609(4) 0.2952(4) 0.0494(14) Uani 1 1 d .
C11 C 0.1471(5) 0.1070(4) 0.3674(3) 0.0547(15) Uani 1 1 d .
H11 H 0.0923 0.0752 0.3986 0.066 Uiso 1 1 calc R
C12 C 0.2240(5) 0.1997(4) 0.3945(3) 0.0483(14) Uani 1 1 d .
C13 C 0.1706(5) 0.1691(4) 0.0772(3) 0.0468(14) Uani 1 1 d .
C14 C 0.0681(5) 0.1816(4) 0.1048(3) 0.0564(16) Uani 1 1 d .
H14 H -0.0043 0.1606 0.0728 0.068 Uiso 1 1 calc R
C15 C 0.0729(5) 0.2247(4) 0.1787(3) 0.0495(14) Uani 1 1 d .
C16 C 0.1072(7) 0.3382(6) -0.2779(4) 0.092(3) Uani 1 1 d .
H16A H 0.0432 0.2935 -0.2572 0.138 Uiso 1 1 calc R
H16B H 0.1062 0.3153 -0.3314 0.138 Uiso 1 1 calc R
H16C H 0.0964 0.4008 -0.2721 0.138 Uiso 1 1 calc R
C17 C 0.2272(7) 0.3632(5) -0.1597(3) 0.0645(18) Uani 1 1 d .
C18 C 0.3411(6) 0.3704(5) -0.1241(4) 0.0698(19) Uani 1 1 d .
H18 H 0.4008 0.3636 -0.1541 0.084 Uiso 1 1 calc R
C19 C 0.3644(6) 0.3873(5) -0.0460(4) 0.0643(18) Uani 1 1 d .
H19 H 0.4386 0.3888 -0.0232 0.077 Uiso 1 1 calc R
C20 C 0.2768(5) 0.4026(4) 0.0009(3) 0.0499(14) Uani 1 1 d .
C21 C 0.3010(5) 0.4269(4) 0.0809(3) 0.0476(14) Uani 1 1 d .
H21 H 0.3755 0.4306 0.1049 0.057 Uiso 1 1 calc R
C22 C 0.2158(5) 0.4453(4) 0.1241(3) 0.0465(14) Uani 1 1 d .
C23 C 0.1006(5) 0.4354(4) 0.0873(3) 0.0587(16) Uani 1 1 d .
H23 H 0.0421 0.4468 0.1164 0.070 Uiso 1 1 calc R
C24 C 0.0755(6) 0.4095(5) 0.0103(3) 0.0580(16) Uani 1 1 d .
H24 H -0.0011 0.4017 -0.0127 0.070 Uiso 1 1 calc R
C25 C 0.1624(6) 0.3942(4) -0.0361(3) 0.0534(15) Uani 1 1 d .
C26 C 0.1396(6) 0.3733(4) -0.1172(3) 0.0602(17) Uani 1 1 d .
H26 H 0.0641 0.3666 -0.1413 0.072 Uiso 1 1 calc R
C27 C 0.2456(5) 0.4808(4) 0.2061(3) 0.0447(13) Uani 1 1 d .
C28 C 0.2410(6) 0.5580(4) 0.3313(3) 0.0499(14) Uani 1 1 d .
C29 C 0.2543(7) 0.6597(4) 0.3696(4) 0.073(2) Uani 1 1 d .
H29A H 0.2978 0.7059 0.3393 0.110 Uiso 1 1 calc R
H29B H 0.2975 0.6720 0.4200 0.110 Uiso 1 1 calc R
H29C H 0.1760 0.6658 0.3739 0.110 Uiso 1 1 calc R
C30 C 0.1451(6) 0.4857(5) 0.3640(4) 0.0659(18) Uani 1 1 d .
H30A H 0.0690 0.4950 0.3524 0.099 Uiso 1 1 calc R
H30B H 0.1640 0.4942 0.4188 0.099 Uiso 1 1 calc R
H30C H 0.1406 0.4213 0.3419 0.099 Uiso 1 1 calc R
C31 C 0.3945(6) 0.4878(4) 0.3937(3) 0.0637(18) Uani 1 1 d .
H31A H 0.3308 0.4294 0.3972 0.095 Uiso 1 1 calc R
H31B H 0.4084 0.5322 0.4410 0.095 Uiso 1 1 calc R
H31C H 0.4667 0.4727 0.3848 0.095 Uiso 1 1 calc R
C32 C 0.4648(6) 0.6186(4) 0.3131(4) 0.0637(17) Uani 1 1 d .
H32A H 0.5307 0.5959 0.3014 0.096 Uiso 1 1 calc R
H32B H 0.4891 0.6670 0.3584 0.096 Uiso 1 1 calc R
H32C H 0.4416 0.6463 0.2706 0.096 Uiso 1 1 calc R
C33 C 0.2829(6) 0.1414(5) 0.7219(4) 0.076(2) Uani 1 1 d .
H33A H 0.3690 0.1698 0.7278 0.115 Uiso 1 1 calc R
H33B H 0.2538 0.1475 0.7711 0.115 Uiso 1 1 calc R
H33C H 0.2480 0.1741 0.6880 0.115 Uiso 1 1 calc R
C34 C 0.2770(6) 0.0227(5) 0.6172(3) 0.0567(16) Uani 1 1 d .
C35 C 0.2129(6) -0.0718(5) 0.5798(4) 0.0685(19) Uani 1 1 d .
H35 H 0.1594 -0.1153 0.6051 0.082 Uiso 1 1 calc R
C36 C 0.2303(6) -0.0986(4) 0.5059(4) 0.0657(18) Uani 1 1 d .
H36 H 0.1880 -0.1611 0.4811 0.079 Uiso 1 1 calc R
C37 C 0.3109(5) -0.0342(4) 0.4654(3) 0.0469(14) Uani 1 1 d .
C38 C 0.3277(5) -0.0593(4) 0.3886(3) 0.0472(14) Uani 1 1 d .
H38 H 0.2846 -0.1208 0.3621 0.057 Uiso 1 1 calc R
C39 C 0.4734(5) 0.0972(4) 0.3931(3) 0.0461(14) Uani 1 1 d .
H39 H 0.5283 0.1412 0.3689 0.055 Uiso 1 1 calc R
C40 C 0.4585(5) 0.1217(4) 0.4668(3) 0.0500(15) Uani 1 1 d .
H40 H 0.5044 0.1827 0.4929 0.060 Uiso 1 1 calc R
C41 C 0.3771(5) 0.0592(4) 0.5053(3) 0.0437(13) Uani 1 1 d .
C42 C 0.3575(5) 0.0852(4) 0.5811(3) 0.0520(15) Uani 1 1 d .
H42 H 0.4006 0.1468 0.6072 0.062 Uiso 1 1 calc R
C43 C 0.4181(5) -0.0197(4) 0.2720(3) 0.0438(13) Uani 1 1 d .
C44 C 0.4064(6) -0.1145(5) 0.1502(3) 0.0573(16) Uani 1 1 d .
C45 C 0.4667(6) -0.0040(5) 0.1452(3) 0.0526(15) Uani 1 1 d .
C46 C 0.4093(7) 0.0312(5) 0.0801(3) 0.071(2) Uani 1 1 d .
H46A H 0.3271 0.0239 0.0877 0.107 Uiso 1 1 calc R
H46B H 0.4119 -0.0064 0.0320 0.107 Uiso 1 1 calc R
H46C H 0.4526 0.0983 0.0796 0.107 Uiso 1 1 calc R
C47 C 0.6021(6) 0.0279(5) 0.1487(4) 0.0666(18) Uani 1 1 d .
H47A H 0.6337 0.0975 0.1574 0.100 Uiso 1 1 calc R
H47B H 0.6245 0.0033 0.1009 0.100 Uiso 1 1 calc R
H47C H 0.6344 0.0032 0.1899 0.100 Uiso 1 1 calc R
C48 C 0.4755(7) -0.1802(5) 0.1187(4) 0.076(2) Uani 1 1 d .
H48A H 0.5566 -0.1564 0.1435 0.114 Uiso 1 1 calc R
H48B H 0.4763 -0.1807 0.0643 0.114 Uiso 1 1 calc R
H48C H 0.4371 -0.2448 0.1285 0.114 Uiso 1 1 calc R
C49 C 0.2740(6) -0.1558(6) 0.1180(4) 0.088(2) Uani 1 1 d .
H49A H 0.2400 -0.2193 0.1312 0.132 Uiso 1 1 calc R
H49B H 0.2669 -0.1599 0.0630 0.132 Uiso 1 1 calc R
H49C H 0.2317 -0.1142 0.1394 0.132 Uiso 1 1 calc R
C56 C 0.3589(5) 0.5344(4) 0.3270(3) 0.0459(14) Uani 1 1 d .
C68 C 0.4061(5) 0.0050(4) 0.3523(3) 0.0417(13) Uani 1 1 d .
F7 F 0.1173(4) -0.1028(3) 0.2447(3) 0.130(2) Uani 1 1 d .
O12 O 0.2192(5) 0.3458(4) -0.2378(2) 0.0847(15) Uani 1 1 d .
F8 F -0.0193(5) -0.0403(4) 0.2162(3) 0.124(2) Uani 1 1 d .
O11 O 0.1242(5) 0.5800(4) 0.2212(3) 0.0874(16) Uani 1 1 d .
F9 F 0.0030(4) -0.0802(3) 0.3258(3) 0.0961(14) Uani 1 1 d .
F10 F 0.1541(5) 0.1850(3) 0.5179(2) 0.1066(16) Uani 1 1 d .
F11 F 0.3138(5) 0.2959(4) 0.5132(2) 0.1212(19) Uani 1 1 d .
F12 F 0.1493(5) 0.3080(4) 0.4680(2) 0.1187(19) Uani 1 1 d .
F13 F -0.0672(5) 0.1949(6) 0.2667(4) 0.192(4) Uani 1 1 d .
F14 F -0.0363(4) 0.3243(4) 0.2262(3) 0.1172(18) Uani 1 1 d .
F15 F -0.1356(4) 0.2024(5) 0.1551(3) 0.145(2) Uani 1 1 d .
F16 F 0.0701(5) 0.1307(4) -0.0491(2) 0.128(2) Uani 1 1 d .
F17 F 0.1459(4) 0.0296(3) -0.0114(2) 0.1055(15) Uani 1 1 d .
F18 F 0.2588(5) 0.1590(4) -0.0391(2) 0.1145(18) Uani 1 1 d .
N1 N 0.4088(4) -0.1098(3) 0.2350(3) 0.0514(12) Uani 1 1 d .
N2 N 0.4390(4) 0.0401(3) 0.2204(2) 0.0432(11) Uani 1 1 d .
N3 N 0.3264(4) 0.4643(3) 0.2537(2) 0.0415(10) Uani 1 1 d .
N4 N 0.2003(5) 0.5429(4) 0.2479(3) 0.0558(13) Uani 1 1 d .
O1 O 0.2508(4) 0.0425(4) 0.6905(2) 0.0759(13) Uani 1 1 d .
O2 O 0.3978(5) -0.1826(3) 0.2665(3) 0.0769(14) Uani 1 1 d .
O3 O 0.4587(3) 0.1334(3) 0.23351(19) 0.0452(9) Uani 1 1 d .
O4 O 0.2166(3) 0.0911(3) 0.2458(2) 0.0499(9) Uani 1 1 d .
O5 O 0.3015(3) 0.2520(3) 0.3606(2) 0.0460(9) Uani 1 1 d .
O6 O 0.1624(3) 0.2591(3) 0.2291(2) 0.0490(9) Uani 1 1 d .
O7 O 0.2734(3) 0.1890(3) 0.1129(2) 0.0470(9) Uani 1 1 d .
O8 O 0.5067(3) 0.2948(2) 0.15965(18) 0.0406(8) Uani 1 1 d .
O9 O 0.5317(3) 0.3156(3) 0.31997(18) 0.0435(9) Uani 1 1 d .
O10 O 0.3877(3) 0.4054(2) 0.23683(19) 0.0426(9) Uani 1 1 d .
F6 F 0.6912(14) 0.3387(14) 0.4365(7) 0.139(6) Uani 0.602(18) 1 d PU

loop_
_atom_site_aniso_label
_atom_site_aniso_U_11
_atom_site_aniso_U_22
_atom_site_aniso_U_33
_atom_site_aniso_U_23
_atom_site_aniso_U_13
_atom_site_aniso_U_12
F5 0.155(12) 0.159(11) 0.088(9) -0.052(8) -0.019(8) 0.019(9)
Tm1 0.03548(16) 0.03546(14) 0.03864(14) 0.00499(9) 0.00547(9) 0.01640(10)
C1 0.047(4) 0.050(4) 0.055(4) 0.013(3) 0.010(3) 0.017(3)
F1 0.101(3) 0.081(3) 0.067(2) 0.000(2) 0.035(2) 0.035(2)
F2 0.078(3) 0.136(4) 0.083(3) 0.070(3) 0.025(2) 0.054(3)
F3 0.045(2) 0.107(3) 0.082(3) 0.023(2) 0.0214(18) 0.011(2)
C2 0.058(5) 0.092(5) 0.057(4) 0.003(4) 0.004(3) 0.013(4)
F4 0.067(7) 0.148(12) 0.091(6) 0.006(9) -0.019(5) -0.014(7)
F4' 0.039(7) 0.193(16) 0.072(7) 0.000(12) -0.011(5) 0.039(9)
F5' 0.084(9) 0.192(15) 0.038(7) -0.031(9) 0.003(6) 0.045(11)
F6' 0.112(12) 0.156(11) 0.083(10) 0.018(9) -0.047(9) 0.048(9)
C3 0.084(6) 0.061(5) 0.061(4) -0.006(3) -0.010(4) 0.020(4)
C4 0.037(4) 0.096(6) 0.100(6) 0.016(5) 0.010(4) 0.026(4)
C5 0.084(6) 0.064(4) 0.054(4) 0.010(3) 0.028(4) 0.021(4)
C6 0.064(5) 0.065(5) 0.075(5) -0.004(4) 0.020(4) 0.005(4)
C7 0.039(4) 0.037(3) 0.050(3) 0.009(2) 0.013(2) 0.020(3)
C8 0.033(3) 0.061(4) 0.050(4) 0.001(3) 0.003(3) 0.009(3)
C9 0.045(4) 0.052(4) 0.042(3) 0.001(3) -0.001(3) 0.021(3)
C10 0.043(4) 0.040(3) 0.068(4) 0.010(3) 0.013(3) 0.016(3)
C11 0.052(4) 0.050(4) 0.063(4) 0.016(3) 0.019(3) 0.012(3)
C12 0.051(4) 0.050(4) 0.053(3) 0.016(3) 0.008(3) 0.026(3)
C13 0.049(4) 0.036(3) 0.048(3) 0.006(2) -0.003(3) 0.006(3)
C14 0.040(4) 0.061(4) 0.063(4) 0.002(3) -0.004(3) 0.014(3)
C15 0.032(3) 0.049(4) 0.070(4) 0.014(3) 0.007(3) 0.015(3)
C16 0.120(7) 0.110(6) 0.051(4) 0.000(4) -0.019(4) 0.055(5)
C17 0.093(6) 0.068(4) 0.049(4) 0.004(3) 0.005(3) 0.052(4)
C18 0.082(5) 0.091(5) 0.053(4) 0.006(3) 0.018(3) 0.052(4)
C19 0.060(4) 0.079(5) 0.065(4) 0.007(3) 0.010(3) 0.040(4)
C20 0.053(4) 0.049(4) 0.055(4) 0.011(3) 0.011(3) 0.026(3)
C21 0.054(4) 0.044(3) 0.050(3) 0.009(3) 0.005(3) 0.024(3)
C22 0.057(4) 0.039(3) 0.049(3) 0.014(2) 0.010(3) 0.020(3)
C23 0.049(4) 0.072(4) 0.064(4) 0.012(3) 0.009(3) 0.030(3)
C24 0.051(4) 0.074(4) 0.058(4) 0.012(3) 0.001(3) 0.034(3)
C25 0.057(4) 0.047(4) 0.062(4) 0.012(3) 0.004(3) 0.024(3)
C26 0.073(5) 0.056(4) 0.057(4) 0.005(3) -0.007(3) 0.033(4)
C27 0.048(4) 0.045(3) 0.052(3) 0.014(3) 0.013(3) 0.026(3)
C28 0.069(4) 0.041(3) 0.048(3) 0.010(3) 0.016(3) 0.028(3)
C29 0.109(6) 0.040(4) 0.079(5) 0.005(3) 0.028(4) 0.035(4)
C30 0.072(5) 0.060(4) 0.072(4) 0.013(3) 0.024(3) 0.026(4)
C31 0.088(5) 0.061(4) 0.047(4) -0.002(3) 0.000(3) 0.037(4)
C32 0.069(5) 0.044(4) 0.074(4) 0.003(3) 0.014(3) 0.013(3)
C33 0.073(5) 0.096(6) 0.055(4) -0.007(4) 0.017(3) 0.026(4)
C34 0.072(5) 0.067(4) 0.046(3) 0.012(3) 0.020(3) 0.040(4)
C35 0.080(5) 0.069(5) 0.071(5) 0.028(4) 0.044(4) 0.032(4)
C36 0.077(5) 0.045(4) 0.076(5) 0.012(3) 0.031(4) 0.015(3)
C37 0.061(4) 0.036(3) 0.054(3) 0.016(3) 0.023(3) 0.023(3)
C38 0.062(4) 0.034(3) 0.051(3) 0.009(2) 0.015(3) 0.022(3)
C39 0.052(4) 0.042(3) 0.049(3) 0.017(3) 0.008(3) 0.017(3)
C40 0.064(4) 0.040(3) 0.041(3) 0.009(2) 0.000(3) 0.011(3)
C41 0.047(4) 0.046(3) 0.045(3) 0.012(3) 0.007(2) 0.023(3)
C42 0.063(4) 0.056(4) 0.039(3) 0.005(3) 0.006(3) 0.024(3)
C43 0.058(4) 0.036(3) 0.046(3) 0.013(2) 0.016(3) 0.023(3)
C44 0.071(5) 0.058(4) 0.048(3) -0.002(3) 0.011(3) 0.031(3)
C45 0.072(5) 0.067(4) 0.037(3) 0.012(3) 0.021(3) 0.043(3)
C46 0.106(6) 0.082(5) 0.049(4) 0.014(3) 0.015(3) 0.062(4)
C47 0.067(5) 0.081(5) 0.065(4) 0.015(3) 0.027(3) 0.037(4)
C48 0.117(6) 0.077(5) 0.057(4) 0.003(3) 0.021(4) 0.064(5)
C49 0.075(6) 0.095(6) 0.086(5) -0.014(4) 0.005(4) 0.026(4)
C56 0.062(4) 0.031(3) 0.048(3) 0.004(2) 0.012(3) 0.020(3)
C68 0.050(4) 0.039(3) 0.044(3) 0.013(2) 0.012(2) 0.022(3)
F7 0.105(4) 0.049(3) 0.213(6) -0.028(3) 0.069(4) 0.001(2)
O12 0.118(4) 0.106(4) 0.046(3) 0.002(2) 0.005(3) 0.065(3)
F8 0.099(4) 0.119(4) 0.103(4) 0.020(3) -0.027(3) -0.029(3)
O11 0.106(4) 0.101(4) 0.087(3) 0.008(3) 0.008(3) 0.081(3)
F9 0.095(3) 0.062(3) 0.111(3) 0.015(2) 0.035(3) -0.009(2)
F10 0.161(5) 0.091(3) 0.072(3) 0.025(2) 0.057(3) 0.033(3)
F11 0.117(4) 0.146(5) 0.065(3) -0.028(3) 0.010(3) 0.011(3)
F12 0.208(6) 0.129(4) 0.085(3) 0.035(3) 0.061(3) 0.132(4)
F13 0.118(5) 0.332(10) 0.238(7) 0.210(7) 0.133(5) 0.145(6)
F14 0.088(4) 0.116(4) 0.167(5) -0.003(3) 0.033(3) 0.066(3)
F15 0.041(3) 0.200(6) 0.175(5) -0.044(4) -0.004(3) 0.044(3)
F16 0.146(5) 0.183(5) 0.064(3) -0.016(3) -0.044(3) 0.093(4)
F17 0.139(4) 0.068(3) 0.090(3) -0.028(2) -0.014(3) 0.026(3)
F18 0.120(4) 0.127(4) 0.062(3) -0.012(2) 0.028(3) -0.002(3)
N1 0.072(4) 0.037(3) 0.054(3) 0.008(2) 0.018(2) 0.029(2)
N2 0.051(3) 0.046(3) 0.042(3) 0.007(2) 0.013(2) 0.027(2)
N3 0.052(3) 0.032(2) 0.046(3) 0.0072(19) 0.009(2) 0.020(2)
N4 0.070(4) 0.053(3) 0.061(3) 0.013(2) 0.013(2) 0.042(3)
O1 0.101(4) 0.086(4) 0.055(3) 0.018(2) 0.035(2) 0.042(3)
O2 0.122(4) 0.040(3) 0.079(3) 0.016(2) 0.038(3) 0.034(3)
O3 0.056(3) 0.039(2) 0.052(2) 0.0162(17) 0.0147(17) 0.0267(18)
O4 0.047(3) 0.046(2) 0.058(2) 0.0042(18) 0.0117(19) 0.0171(19)
O5 0.052(3) 0.040(2) 0.047(2) 0.0078(17) 0.0082(18) 0.0158(19)
O6 0.042(3) 0.053(2) 0.055(2) 0.0051(18) 0.0040(18) 0.0214(19)
O7 0.043(2) 0.047(2) 0.049(2) -0.0014(17) 0.0006(17) 0.0177(19)
O8 0.037(2) 0.045(2) 0.040(2) 0.0054(16) 0.0045(15) 0.0146(18)
O9 0.039(2) 0.051(2) 0.040(2) 0.0037(16) 0.0039(16) 0.0157(19)
O10 0.049(2) 0.035(2) 0.050(2) 0.0073(16) 0.0064(16) 0.0221(18)
F6 0.104(9) 0.204(11) 0.061(6) 0.034(8) -0.028(5) -0.014(8)

loop_
_atom_type_symbol
_atom_type_description
_atom_type_scat_dispersion_real
_atom_type_scat_dispersion_imag
_atom_type_scat_source
C C 0.0033 0.0016 'International Tables Vol C Tables 4.2.6.8 and 6.1.1.4'
H H 0.0000 0.0000 'International Tables Vol C Tables 4.2.6.8 and 6.1.1.4'
F F 0.0171 0.0103 'International Tables Vol C Tables 4.2.6.8 and 6.1.1.4'
N N 0.0061 0.0033 'International Tables Vol C Tables 4.2.6.8 and 6.1.1.4'
O O 0.0106 0.0060 'International Tables Vol C Tables 4.2.6.8 and 6.1.1.4'
Tm Tm -0.3139 5.2483 'International Tables Vol C Tables 4.2.6.8 and 6.1.1.4'

loop_
_geom_angle_atom_site_label_1
_geom_angle_atom_site_label_2
_geom_angle_atom_site_label_3
_geom_angle
O7 Tm1 O5 141.72(14)
O7 Tm1 O3 92.23(13)
O5 Tm1 O3 103.74(12)
O7 Tm1 O10 97.42(13)
O5 Tm1 O10 92.36(12)
O3 Tm1 O10 139.84(13)
O7 Tm1 O9 145.12(13)
O5 Tm1 O9 73.16(13)
O3 Tm1 O9 73.01(13)
O10 Tm1 O9 77.08(12)
O7 Tm1 O8 71.93(13)
O5 Tm1 O8 145.83(13)
O3 Tm1 O8 73.54(12)
O10 Tm1 O8 72.71(12)
O9 Tm1 O8 73.59(12)
O7 Tm1 O4 78.35(14)
O5 Tm1 O4 73.75(13)
O3 Tm1 O4 72.77(13)
O10 Tm1 O4 147.38(13)
O9 Tm1 O4 124.08(13)
O8 Tm1 O4 133.52(12)
O7 Tm1 O6 73.40(13)
O5 Tm1 O6 73.69(13)
O3 Tm1 O6 144.83(14)
O10 Tm1 O6 74.86(13)
O9 Tm1 O6 135.05(12)
O8 Tm1 O6 128.09(13)
O4 Tm1 O6 72.94(13)
F2 C1 F3 107.9(5)
F2 C1 F1 107.2(5)
F3 C1 F1 105.7(5)
F2 C1 C7 112.0(5)
F3 C1 C7 114.5(5)
F1 C1 C7 109.1(5)
F6 C2 F4 127.7(11)
F6 C2 F5 101.5(10)
F4 C2 F5 75.4(15)
F6 C2 F4' 106.7(18)
F4 C2 F4' 37.5(11)
F5 C2 F4' 110.5(17)
F6 C2 F5' 63.0(11)
F4 C2 F5' 106.6(17)
F5 C2 F5' 39.8(10)
F4' C2 F5' 129.2(14)
F6 C2 F6' 48.3(9)
F4 C2 F6' 101.7(17)
F5 C2 F6' 140.2(11)
F4' C2 F6' 66.5(19)
F5' C2 F6' 109.0(14)
F6 C2 C9 113.3(8)
F4 C2 C9 117.3(9)
F5 C2 C9 107.9(9)
F4' C2 C9 116.0(11)
F5' C2 C9 113.1(9)
F6' C2 C9 108.4(8)
F18 C3 F16 109.6(7)
F18 C3 F17 105.6(7)
F16 C3 F17 106.3(6)
F18 C3 C13 113.5(6)
F16 C3 C13 112.4(6)
F17 C3 C13 108.9(6)
F13 C4 F15 111.4(7)
F13 C4 F14 106.4(8)
F15 C4 F14 100.5(6)
F13 C4 C15 113.3(6)
F15 C4 C15 113.5(7)
F14 C4 C15 110.8(6)
F12 C5 F11 108.4(6)
F12 C5 F10 108.2(6)
F11 C5 F10 104.4(6)
F12 C5 C12 111.4(6)
F11 C5 C12 111.1(6)
F10 C5 C12 113.1(6)
F8 C6 F9 107.6(6)
F8 C6 F7 109.6(7)
F9 C6 F7 104.4(7)
F8 C6 C10 109.8(6)
F9 C6 C10 114.4(6)
F7 C6 C10 110.8(6)
O8 C7 C8 129.2(5)
O8 C7 C1 113.4(5)
C8 C7 C1 117.4(5)
C9 C8 C7 119.9(5)
C9 C8 H8 120.1
C7 C8 H8 120.1
O9 C9 C8 129.7(5)
O9 C9 C2 114.5(5)
C8 C9 C2 115.8(6)
O4 C10 C11 128.6(6)
O4 C10 C6 114.0(5)
C11 C10 C6 117.4(6)
C10 C11 C12 121.3(6)
C10 C11 H11 119.4
C12 C11 H11 119.4
O5 C12 C11 127.6(6)
O5 C12 C5 114.5(5)
C11 C12 C5 117.8(6)
O7 C13 C14 128.4(5)
O7 C13 C3 113.2(5)
C14 C13 C3 118.3(5)
C15 C14 C13 120.2(5)
C15 C14 H14 119.9
C13 C14 H14 119.9
O6 C15 C14 128.6(5)
O6 C15 C4 112.9(6)
C14 C15 C4 118.5(5)
O12 C16 H16A 109.5
O12 C16 H16B 109.5
H16A C16 H16B 109.5
O12 C16 H16C 109.5
H16A C16 H16C 109.5
H16B C16 H16C 109.5
C26 C17 O12 126.6(6)
C26 C17 C18 120.7(6)
O12 C17 C18 112.7(6)
C19 C18 C17 120.5(6)
C19 C18 H18 119.8
C17 C18 H18 119.8
C18 C19 C20 120.8(6)
C18 C19 H19 119.6
C20 C19 H19 119.6
C21 C20 C25 120.1(5)
C21 C20 C19 122.1(6)
C25 C20 C19 117.8(5)
C22 C21 C20 120.4(5)
C22 C21 H21 119.8
C20 C21 H21 119.8
C21 C22 C23 119.5(5)
C21 C22 C27 120.2(5)
C23 C22 C27 120.2(5)
C24 C23 C22 120.4(6)
C24 C23 H23 119.8
C22 C23 H23 119.8
C23 C24 C25 121.6(6)
C23 C24 H24 119.2
C25 C24 H24 119.2
C24 C25 C26 122.0(6)
C24 C25 C20 117.9(5)
C26 C25 C20 120.1(6)
C17 C26 C25 120.1(6)
C17 C26 H26 119.9
C25 C26 H26 119.9
N3 C27 N4 106.5(5)
N3 C27 C22 127.5(5)
N4 C27 C22 125.9(5)
N4 C28 C30 105.4(5)
N4 C28 C29 111.7(5)
C30 C28 C29 109.9(5)
N4 C28 C56 99.2(4)
C30 C28 C56 114.3(5)
C29 C28 C56 115.5(5)
C28 C29 H29A 109.5
C28 C29 H29B 109.5
H29A C29 H29B 109.5
C28 C29 H29C 109.5
H29A C29 H29C 109.5
H29B C29 H29C 109.5
C28 C30 H30A 109.5
C28 C30 H30B 109.5
H30A C30 H30B 109.5
C28 C30 H30C 109.5
H30A C30 H30C 109.5
H30B C30 H30C 109.5
C56 C31 H31A 109.5
C56 C31 H31B 109.5
H31A C31 H31B 109.5
C56 C31 H31C 109.5
H31A C31 H31C 109.5
H31B C31 H31C 109.5
C56 C32 H32A 109.5
C56 C32 H32B 109.5
H32A C32 H32B 109.5
C56 C32 H32C 109.5
H32A C32 H32C 109.5
H32B C32 H32C 109.5
O1 C33 H33A 109.5
O1 C33 H33B 109.5
H33A C33 H33B 109.5
O1 C33 H33C 109.5
H33A C33 H33C 109.5
H33B C33 H33C 109.5
C42 C34 O1 125.4(6)
C42 C34 C35 120.5(5)
O1 C34 C35 114.1(6)
C36 C35 C34 119.0(6)
C36 C35 H35 120.5
C34 C35 H35 120.5
C35 C36 C37 122.0(6)
C35 C36 H36 119.0
C37 C36 H36 119.0
C38 C37 C41 119.2(5)
C38 C37 C36 123.0(5)
C41 C37 C36 117.7(5)
C68 C38 C37 120.8(5)
C68 C38 H38 119.6
C37 C38 H38 119.6
C40 C39 C68 120.2(5)
C40 C39 H39 119.9
C68 C39 H39 119.9
C39 C40 C41 122.2(5)
C39 C40 H40 118.9
C41 C40 H40 118.9
C40 C41 C42 122.7(5)
C40 C41 C37 118.1(5)
C42 C41 C37 119.2(5)
C34 C42 C41 121.4(6)
C34 C42 H42 119.3
C41 C42 H42 119.3
N2 C43 N1 107.4(4)
N2 C43 C68 126.6(5)
N1 C43 C68 126.0(5)
N1 C44 C48 110.0(5)
N1 C44 C49 105.9(5)
C48 C44 C49 110.7(5)
N1 C44 C45 100.2(4)
C48 C44 C45 114.8(5)
C49 C44 C45 114.4(5)
N2 C45 C47 106.3(5)
N2 C45 C46 108.8(4)
C47 C45 C46 112.4(5)
N2 C45 C44 99.5(4)
C47 C45 C44 114.3(5)
C46 C45 C44 114.3(5)
C45 C46 H46A 109.5
C45 C46 H46B 109.5
H46A C46 H46B 109.5
C45 C46 H46C 109.5
H46A C46 H46C 109.5
H46B C46 H46C 109.5
C45 C47 H47A 109.5
C45 C47 H47B 109.5
H47A C47 H47B 109.5
C45 C47 H47C 109.5
H47A C47 H47C 109.5
H47B C47 H47C 109.5
C44 C48 H48A 109.5
C44 C48 H48B 109.5
H48A C48 H48B 109.5
C44 C48 H48C 109.5
H48A C48 H48C 109.5
H48B C48 H48C 109.5
C44 C49 H49A 109.5
C44 C49 H49B 109.5
H49A C49 H49B 109.5
C44 C49 H49C 109.5
H49A C49 H49C 109.5
H49B C49 H49C 109.5
N3 C56 C32 105.6(4)
N3 C56 C31 110.9(4)
C32 C56 C31 110.4(5)
N3 C56 C28 99.5(4)
C32 C56 C28 113.9(5)
C31 C56 C28 115.4(5)
C38 C68 C39 119.4(5)
C38 C68 C43 120.4(5)
C39 C68 C43 120.2(5)
C17 O12 C16 116.1(6)
O2 N1 C43 125.3(5)
O2 N1 C44 122.0(4)
C43 N1 C44 112.7(4)
O3 N2 C43 126.4(4)
O3 N2 C45 118.8(4)
C43 N2 C45 113.5(4)
O10 N3 C27 126.0(4)
O10 N3 C56 120.9(4)
C27 N3 C56 112.3(4)
O11 N4 C27 125.3(5)
O11 N4 C28 122.0(4)
C27 N4 C28 112.4(4)
C34 O1 C33 116.1(5)
N2 O3 Tm1 140.0(3)
C10 O4 Tm1 132.8(4)
C12 O5 Tm1 134.9(4)
C15 O6 Tm1 132.4(4)
C13 O7 Tm1 135.0(4)
C7 O8 Tm1 133.6(3)
C9 O9 Tm1 133.9(3)
N3 O10 Tm1 134.7(3)

loop_
_geom_bond_atom_site_label_1
_geom_bond_atom_site_label_2
_geom_bond_distance
F5 C2 1.331(15)
Tm1 O7 2.276(3)
Tm1 O5 2.294(4)
Tm1 O3 2.299(3)
Tm1 O10 2.306(3)
Tm1 O9 2.325(4)
Tm1 O8 2.335(4)
Tm1 O4 2.335(4)
Tm1 O6 2.344(4)
C1 F2 1.312(6)
C1 F3 1.311(6)
C1 F1 1.329(6)
C1 C7 1.541(7)
C2 F6 1.271(13)
C2 F4 1.274(13)
C2 F4' 1.325(10)
C2 F5' 1.320(9)
C2 F6' 1.347(9)
C2 C9 1.514(8)
C3 F18 1.289(8)
C3 F16 1.302(8)
C3 F17 1.334(8)
C3 C13 1.539(8)
C4 F13 1.245(9)
C4 F15 1.305(8)
C4 F14 1.318(9)
C4 C15 1.528(8)
C5 F12 1.295(8)
C5 F11 1.309(8)
C5 F10 1.327(7)
C5 C12 1.534(8)
C6 F8 1.299(8)
C6 F9 1.322(8)
C6 F7 1.329(8)
C6 C10 1.531(8)
C7 O8 1.239(6)
C7 C8 1.380(7)
C8 C9 1.378(7)
C8 H8 0.9300
C9 O9 1.232(6)
C10 O4 1.242(6)
C10 C11 1.371(8)
C11 C12 1.382(8)
C11 H11 0.9300
C12 O5 1.238(6)
C13 O7 1.256(6)
C13 C14 1.386(8)
C14 C15 1.363(8)
C14 H14 0.9300
C15 O6 1.257(6)
C16 O12 1.419(8)
C16 H16A 0.9600
C16 H16B 0.9600
C16 H16C 0.9600
C17 C26 1.348(9)
C17 O12 1.360(7)
C17 C18 1.408(9)
C18 C19 1.362(8)
C18 H18 0.9300
C19 C20 1.417(8)
C19 H19 0.9300
C20 C21 1.397(7)
C20 C25 1.418(8)
C21 C22 1.371(7)
C21 H21 0.9300
C22 C23 1.419(8)
C22 C27 1.453(7)
C23 C24 1.349(8)
C23 H23 0.9300
C24 C25 1.405(8)
C24 H24 0.9300
C25 C26 1.414(8)
C26 H26 0.9300
C27 N3 1.325(6)
C27 N4 1.359(6)
C28 N4 1.483(7)
C28 C30 1.495(8)
C28 C29 1.515(7)
C28 C56 1.537(8)
C29 H29A 0.9600
C29 H29B 0.9600
C29 H29C 0.9600
C30 H30A 0.9600
C30 H30B 0.9600
C30 H30C 0.9600
C31 C56 1.532(7)
C31 H31A 0.9600
C31 H31B 0.9600
C31 H31C 0.9600
C32 C56 1.517(8)
C32 H32A 0.9600
C32 H32B 0.9600
C32 H32C 0.9600
C33 O1 1.408(7)
C33 H33A 0.9600
C33 H33B 0.9600
C33 H33C 0.9600
C34 C42 1.355(8)
C34 O1 1.364(6)
C34 C35 1.406(8)
C35 C36 1.361(8)
C35 H35 0.9300
C36 C37 1.417(8)
C36 H36 0.9300
C37 C38 1.402(7)
C37 C41 1.413(7)
C38 C68 1.358(7)
C38 H38 0.9300
C39 C40 1.342(7)
C39 C68 1.409(7)
C39 H39 0.9300
C40 C41 1.386(7)
C40 H40 0.9300
C41 C42 1.397(7)
C42 H42 0.9300
C43 N2 1.327(6)
C43 N1 1.367(6)
C43 C68 1.444(7)
C44 N1 1.487(7)
C44 C48 1.522(8)
C44 C49 1.523(9)
C44 C45 1.572(9)
C45 N2 1.503(6)
C45 C47 1.508(8)
C45 C46 1.520(8)
C46 H46A 0.9600
C46 H46B 0.9600
C46 H46C 0.9600
C47 H47A 0.9600
C47 H47B 0.9600
C47 H47C 0.9600
C48 H48A 0.9600
C48 H48B 0.9600
C48 H48C 0.9600
C49 H49A 0.9600
C49 H49B 0.9600
C49 H49C 0.9600
C56 N3 1.493(6)
O11 N4 1.279(6)
N1 O2 1.242(6)
N2 O3 1.305(5)
N3 O10 1.307(5)
